data_1547103
loop_
_publ_author_name
'Allen, Thomas H.'
'Kawamoto, Takuji'
'Gardner, Sean'
'Geib, Steven J.'
'Curran, Dennis P.'

_publ_section_title
;
 N-Heterocyclic Carbene Boryl Iodides Catalyze Insertion Reactions of
 N-Heterocyclic Carbene Boranes and Diazoesters.
;
_journal_issue 13
_journal_name_full 'Organic letters'
_journal_page_first 3680
_journal_page_last 3683
_journal_paper_doi 10.1021/acs.orglett.7b01777
_journal_volume 19
_journal_year 2017
_chemical_formula_sum 'C18 H24 B N3 O2'
_chemical_formula_weight 325.21
_space_group_crystal_system triclinic
_space_group_IT_number 2
_space_group_name_Hall '-P 1'
_space_group_name_H-M_alt 'P -1'
_symmetry_space_group_name_Hall '-P 1'
_symmetry_space_group_name_H-M 'P -1'
_atom_sites_solution_hydrogens mixed
_audit_creation_method SHELXL-2016/6
_cell_angle_alpha 97.830(2)
_cell_angle_beta 94.560(2)
_cell_angle_gamma 103.792(2)
_cell_formula_units_Z 2
_cell_length_a 7.7420(2)
_cell_length_b 10.5041(3)
_cell_length_c 11.1422(3)
_cell_measurement_reflns_used 5603
_cell_measurement_temperature 230(2)
_cell_measurement_theta_max 68.279
_cell_measurement_theta_min 4.032
_cell_volume 865.86(4)
_computing_structure_refinement 'SHELXL-2016/6 (Sheldrick, 2016)'
_diffrn_ambient_temperature 230(2)
_diffrn_measured_fraction_theta_full 0.979
_diffrn_measured_fraction_theta_max 0.978
_diffrn_measurement_device_type 'Bruker Apex II CCD'
_diffrn_measurement_method 'omega and phi scans'
_diffrn_radiation_type CuK\a
_diffrn_radiation_wavelength 1.54178
_diffrn_reflns_av_R_equivalents 0.0180
_diffrn_reflns_av_unetI/netI 0.0147
_diffrn_reflns_Laue_measured_fraction_full 0.979
_diffrn_reflns_Laue_measured_fraction_max 0.978
_diffrn_reflns_limit_h_max 9
_diffrn_reflns_limit_h_min -9
_diffrn_reflns_limit_k_max 12
_diffrn_reflns_limit_k_min -12
_diffrn_reflns_limit_l_max 13
_diffrn_reflns_limit_l_min -13
_diffrn_reflns_number 12893
_diffrn_reflns_point_group_measured_fraction_full 0.979
_diffrn_reflns_point_group_measured_fraction_max 0.978
_diffrn_reflns_theta_full 67.679
_diffrn_reflns_theta_max 68.278
_diffrn_reflns_theta_min 4.032
_diffrn_source 'Bruker X8 Prospector Ultra Cu IMuS'
_exptl_absorpt_coefficient_mu 0.647
_exptl_absorpt_correction_T_max 0.99
_exptl_absorpt_correction_T_min 0.89
_exptl_absorpt_correction_type multi-scan
_exptl_absorpt_process_details 'Bruker Sadabs'
_exptl_crystal_colour colorless
_exptl_crystal_density_diffrn 1.247
_exptl_crystal_description plate
_exptl_crystal_F_000 348
_exptl_crystal_size_max 0.180
_exptl_crystal_size_mid 0.090
_exptl_crystal_size_min 0.020
_refine_diff_density_max 0.255
_refine_diff_density_min -0.216
_refine_diff_density_rms 0.035
_refine_ls_extinction_method none
_refine_ls_goodness_of_fit_ref 1.721
_refine_ls_hydrogen_treatment mixed
_refine_ls_matrix_type full
_refine_ls_number_parameters 229
_refine_ls_number_reflns 3101
_refine_ls_number_restraints 0
_refine_ls_restrained_S_all 1.721
_refine_ls_R_factor_all 0.0445
_refine_ls_R_factor_gt 0.0407
_refine_ls_shift/su_max 0.010
_refine_ls_shift/su_mean 0.000
_refine_ls_structure_factor_coef Fsqd
_refine_ls_weighting_details 'w=1/[\s^2^(Fo^2^)+(0.0680P)^2^] where P=(Fo^2^+2Fc^2^)/3'
_refine_ls_weighting_scheme calc
_refine_ls_wR_factor_gt 0.1376
_refine_ls_wR_factor_ref 0.1418
_reflns_Friedel_coverage 0.000
_reflns_number_gt 2808
_reflns_number_total 3101
_reflns_threshold_expression 'I > 2\s(I)'
_cod_data_source_file ol7b01777_si_001.cif
_cod_data_source_block tomallen5_a
_cod_database_code 1547103
_shelx_shelxl_version_number 2016/6
_shelx_space_group_comment
;
The symmetry employed for this shelxl refinement is uniquely defined
by the following loop, which should always be used as a source of
symmetry information in preference to the above space-group names.
They are only intended as comments.
;
_shelx_estimated_absorpt_t_min 0.892
_shelx_estimated_absorpt_t_max 0.987

loop_
_space_group_symop_operation_xyz
'x, y, z'
'-x, -y, -z'

loop_
_atom_site_label
_atom_site_type_symbol
_atom_site_fract_x
_atom_site_fract_y
_atom_site_fract_z
_atom_site_U_iso_or_equiv
_atom_site_adp_type
_atom_site_occupancy
_atom_site_site_symmetry_order
_atom_site_calc_flag
_atom_site_refinement_flags_posn
_atom_site_refinement_flags_adp
B1 B 0.6250(2) 0.76621(15) 0.08204(14) 0.0357(3) Uani 1 1 d . .
H1B1 H 0.758(2) 0.8001(18) 0.0402(16) 0.045(4) Uiso 1 1 d . .
H1B2 H 0.520(3) 0.698(2) 0.0072(17) 0.059(5) Uiso 1 1 d . .
C1 C 0.5429(3) 1.10507(16) 0.18487(15) 0.0538(4) Uani 1 1 d . .
H1A H 0.577520 1.198189 0.204333 0.065 Uiso 1 1 calc R U
N1 N 0.64890(17) 1.02346(11) 0.14450(10) 0.0386(3) Uani 1 1 d . .
O1 O 0.65715(13) 0.83595(10) 0.37394(9) 0.0426(3) Uani 1 1 d . .
C2 C 0.3818(3) 1.02665(19) 0.19102(15) 0.0566(5) Uani 1 1 d . .
H2A H 0.281299 1.054088 0.215688 0.068 Uiso 1 1 calc R U
N2 N 0.39040(16) 0.89758(13) 0.15436(11) 0.0430(3) Uani 1 1 d . .
O2 O 0.92524(13) 0.82778(11) 0.31806(10) 0.0478(3) Uani 1 1 d . .
C3 C 0.8371(2) 1.07011(17) 0.12704(17) 0.0561(4) Uani 1 1 d . .
H3A H 0.857064 1.029668 0.047468 0.084 Uiso 1 1 calc R U
H3B H 0.911352 1.045711 0.189845 0.084 Uiso 1 1 calc R U
H3C H 0.867928 1.165930 0.132214 0.084 Uiso 1 1 calc R U
N3 N 0.77855(15) 0.38876(11) 0.41340(10) 0.0358(3) Uani 1 1 d . .
C4 C 0.2442(2) 0.7794(2) 0.1498(2) 0.0639(5) Uani 1 1 d . .
H4A H 0.236020 0.720548 0.073284 0.096 Uiso 1 1 calc R U
H4B H 0.132542 0.805106 0.155756 0.096 Uiso 1 1 calc R U
H4C H 0.266899 0.733804 0.217167 0.096 Uiso 1 1 calc R U
C5 C 0.55513(17) 0.89503(13) 0.12576(11) 0.0324(3) Uani 1 1 d . .
C6 C 0.65753(17) 0.68553(12) 0.19759(12) 0.0340(3) Uani 1 1 d . .
H6A H 0.540333 0.643554 0.222791 0.041 Uiso 1 1 calc R U
C7 C 0.76475(18) 0.78581(13) 0.30053(12) 0.0336(3) Uani 1 1 d . .
C8 C 0.7431(2) 0.94997(17) 0.46258(15) 0.0523(4) Uani 1 1 d . .
H8A H 0.656355 0.973648 0.513798 0.078 Uiso 1 1 calc R U
H8B H 0.792911 1.023676 0.421410 0.078 Uiso 1 1 calc R U
H8C H 0.838467 0.929917 0.512644 0.078 Uiso 1 1 calc R U
C9 C 0.75173(19) 0.57830(13) 0.15541(12) 0.0377(3) Uani 1 1 d . .
H9A H 0.677857 0.519209 0.084602 0.045 Uiso 1 1 calc R U
H9B H 0.865541 0.621017 0.128237 0.045 Uiso 1 1 calc R U
C10 C 0.69803(18) 0.46381(13) 0.34588(13) 0.0373(3) Uani 1 1 d . .
H10A H 0.593888 0.490184 0.363787 0.045 Uiso 1 1 calc R U
C11 C 0.78956(18) 0.49497(12) 0.24926(12) 0.0346(3) Uani 1 1 d . .
C12 C 0.93762(18) 0.43537(12) 0.25695(12) 0.0330(3) Uani 1 1 d . .
C13 C 1.07941(19) 0.42978(14) 0.18639(13) 0.0397(3) Uani 1 1 d . .
H13A H 1.087008 0.468405 0.115064 0.048 Uiso 1 1 calc R U
C14 C 1.2071(2) 0.36686(15) 0.22331(14) 0.0461(4) Uani 1 1 d . .
H14A H 1.302023 0.362816 0.176549 0.055 Uiso 1 1 calc R U
C15 C 1.1973(2) 0.30914(15) 0.32903(15) 0.0462(4) Uani 1 1 d . .
H15A H 1.287617 0.268691 0.353013 0.055 Uiso 1 1 calc R U
C16 C 1.05834(19) 0.30994(14) 0.39929(13) 0.0401(3) Uani 1 1 d . .
H16A H 1.051944 0.270201 0.470014 0.048 Uiso 1 1 calc R U
C17 C 0.92778(17) 0.37199(12) 0.36129(11) 0.0324(3) Uani 1 1 d . .
C18 C 0.7186(2) 0.33786(15) 0.52126(14) 0.0463(4) Uani 1 1 d . .
H18A H 0.820136 0.326348 0.571627 0.070 Uiso 1 1 calc R U
H18C H 0.631435 0.252989 0.497436 0.070 Uiso 1 1 calc R U
H18D H 0.664092 0.400083 0.567066 0.070 Uiso 1 1 calc R U

loop_
_atom_site_aniso_label
_atom_site_aniso_U_11
_atom_site_aniso_U_22
_atom_site_aniso_U_33
_atom_site_aniso_U_23
_atom_site_aniso_U_13
_atom_site_aniso_U_12
B1 0.0443(8) 0.0287(7) 0.0345(7) 0.0036(6) 0.0012(6) 0.0122(6)
C1 0.0816(12) 0.0365(8) 0.0458(8) -0.0031(6) -0.0066(8) 0.0298(9)
N1 0.0511(7) 0.0275(6) 0.0357(6) 0.0046(4) -0.0027(5) 0.0100(5)
O1 0.0436(6) 0.0443(6) 0.0399(5) 0.0005(4) 0.0077(4) 0.0136(5)
C2 0.0722(11) 0.0610(11) 0.0475(9) -0.0005(7) 0.0047(8) 0.0438(10)
N2 0.0422(6) 0.0488(7) 0.0430(6) 0.0106(5) 0.0072(5) 0.0189(6)
O2 0.0365(6) 0.0523(7) 0.0495(6) -0.0044(5) 0.0026(4) 0.0094(5)
C3 0.0549(9) 0.0418(9) 0.0612(10) 0.0092(7) -0.0013(8) -0.0062(7)
N3 0.0405(6) 0.0306(6) 0.0378(6) 0.0063(4) 0.0093(5) 0.0099(5)
C4 0.0434(8) 0.0720(12) 0.0793(12) 0.0271(10) 0.0169(8) 0.0089(8)
C5 0.0383(7) 0.0310(7) 0.0290(6) 0.0072(5) 0.0013(5) 0.0102(5)
C6 0.0363(6) 0.0273(6) 0.0387(7) 0.0056(5) 0.0033(5) 0.0090(5)
C7 0.0382(7) 0.0303(7) 0.0351(6) 0.0085(5) 0.0042(5) 0.0125(5)
C8 0.0666(10) 0.0462(9) 0.0445(8) -0.0053(7) 0.0061(7) 0.0224(8)
C9 0.0458(7) 0.0295(7) 0.0389(7) 0.0039(5) 0.0032(6) 0.0134(6)
C10 0.0369(6) 0.0287(7) 0.0467(7) 0.0006(5) 0.0041(6) 0.0122(5)
C11 0.0393(7) 0.0260(6) 0.0380(7) 0.0025(5) 0.0027(5) 0.0093(5)
C12 0.0377(7) 0.0243(6) 0.0348(6) 0.0007(5) 0.0027(5) 0.0061(5)
C13 0.0451(7) 0.0326(7) 0.0387(7) 0.0016(5) 0.0095(6) 0.0053(6)
C14 0.0386(7) 0.0434(8) 0.0545(9) -0.0043(6) 0.0108(6) 0.0119(6)
C15 0.0396(7) 0.0395(8) 0.0594(9) -0.0012(7) -0.0004(7) 0.0168(6)
C16 0.0462(8) 0.0316(7) 0.0424(7) 0.0026(5) -0.0008(6) 0.0131(6)
C17 0.0363(6) 0.0244(6) 0.0346(6) 0.0006(5) 0.0029(5) 0.0066(5)
C18 0.0567(9) 0.0391(8) 0.0439(8) 0.0098(6) 0.0173(7) 0.0079(7)

loop_
_atom_type_symbol
_atom_type_description
_atom_type_scat_dispersion_real
_atom_type_scat_dispersion_imag
_atom_type_scat_source
C C 0.0181 0.0091 'International Tables Vol C Tables 4.2.6.8 and 6.1.1.4'
H H 0.0000 0.0000 'International Tables Vol C Tables 4.2.6.8 and 6.1.1.4'
B B 0.0090 0.0039 'International Tables Vol C Tables 4.2.6.8 and 6.1.1.4'
N N 0.0311 0.0180 'International Tables Vol C Tables 4.2.6.8 and 6.1.1.4'
O O 0.0492 0.0322 'International Tables Vol C Tables 4.2.6.8 and 6.1.1.4'

loop_
_geom_angle_atom_site_label_1
_geom_angle_atom_site_label_2
_geom_angle_atom_site_label_3
_geom_angle
C5 B1 C6 111.51(11)
C5 B1 H1B1 108.3(9)
C6 B1 H1B1 110.2(9)
C5 B1 H1B2 107.8(10)
C6 B1 H1B2 110.4(10)
H1B1 B1 H1B2 108.5(13)
C2 C1 N1 106.87(13)
C2 C1 H1A 126.6
N1 C1 H1A 126.6
C5 N1 C1 110.47(13)
C5 N1 C3 125.11(13)
C1 N1 C3 124.41(14)
C7 O1 C8 116.18(12)
C1 C2 N2 107.12(14)
C1 C2 H2A 126.4
N2 C2 H2A 126.4
C5 N2 C2 110.39(14)
C5 N2 C4 124.14(13)
C2 N2 C4 125.45(15)
N1 C3 H3A 109.5
N1 C3 H3B 109.5
H3A C3 H3B 109.5
N1 C3 H3C 109.5
H3A C3 H3C 109.5
H3B C3 H3C 109.5
C17 N3 C10 107.92(11)
C17 N3 C18 125.72(12)
C10 N3 C18 126.36(12)
N2 C4 H4A 109.5
N2 C4 H4B 109.5
H4A C4 H4B 109.5
N2 C4 H4C 109.5
H4A C4 H4C 109.5
H4B C4 H4C 109.5
N2 C5 N1 105.14(11)
N2 C5 B1 127.04(12)
N1 C5 B1 127.80(12)
C7 C6 C9 112.61(11)
C7 C6 B1 107.26(10)
C9 C6 B1 108.95(10)
C7 C6 H6A 109.3
C9 C6 H6A 109.3
B1 C6 H6A 109.3
O2 C7 O1 121.01(12)
O2 C7 C6 127.70(12)
O1 C7 C6 111.15(11)
O1 C8 H8A 109.5
O1 C8 H8B 109.5
H8A C8 H8B 109.5
O1 C8 H8C 109.5
H8A C8 H8C 109.5
H8B C8 H8C 109.5
C11 C9 C6 115.65(11)
C11 C9 H9A 108.4
C6 C9 H9A 108.4
C11 C9 H9B 108.4
C6 C9 H9B 108.4
H9A C9 H9B 107.4
C11 C10 N3 111.13(12)
C11 C10 H10A 124.4
N3 C10 H10A 124.4
C10 C11 C12 105.64(12)
C10 C11 C9 128.67(12)
C12 C11 C9 125.65(12)
C13 C12 C17 118.61(12)
C13 C12 C11 134.15(13)
C17 C12 C11 107.24(12)
C14 C13 C12 119.13(13)
C14 C13 H13A 120.4
C12 C13 H13A 120.4
C13 C14 C15 121.00(14)
C13 C14 H14A 119.5
C15 C14 H14A 119.5
C16 C15 C14 121.66(14)
C16 C15 H15A 119.2
C14 C15 H15A 119.2
C15 C16 C17 117.46(13)
C15 C16 H16A 121.3
C17 C16 H16A 121.3
N3 C17 C16 129.83(13)
N3 C17 C12 108.04(12)
C16 C17 C12 122.08(12)
N3 C18 H18A 109.5
N3 C18 H18C 109.5
H18A C18 H18C 109.5
N3 C18 H18D 109.5
H18A C18 H18D 109.5
H18C C18 H18D 109.5

loop_
_geom_bond_atom_site_label_1
_geom_bond_atom_site_label_2
_geom_bond_distance
B1 C5 1.6037(18)
B1 C6 1.6694(19)
B1 H1B1 1.161(17)
B1 H1B2 1.148(19)
C1 C2 1.333(3)
C1 N1 1.378(2)
C1 H1A 0.9400
N1 C5 1.3501(17)
N1 C3 1.460(2)
O1 C7 1.3567(16)
O1 C8 1.4304(19)
C2 N2 1.380(2)
C2 H2A 0.9400
N2 C5 1.3444(18)
N2 C4 1.459(2)
O2 C7 1.2055(17)
C3 H3A 0.9700
C3 H3B 0.9700
C3 H3C 0.9700
N3 C17 1.3707(17)
N3 C10 1.3775(18)
N3 C18 1.4460(18)
C4 H4A 0.9700
C4 H4B 0.9700
C4 H4C 0.9700
C6 C7 1.4888(18)
C6 C9 1.5243(17)
C6 H6A 0.9900
C8 H8A 0.9700
C8 H8B 0.9700
C8 H8C 0.9700
C9 C11 1.5060(19)
C9 H9A 0.9800
C9 H9B 0.9800
C10 C11 1.369(2)
C10 H10A 0.9400
C11 C12 1.4334(18)
C12 C13 1.4078(19)
C12 C17 1.4148(18)
C13 C14 1.380(2)
C13 H13A 0.9400
C14 C15 1.396(2)
C14 H14A 0.9400
C15 C16 1.381(2)
C15 H15A 0.9400
C16 C17 1.3954(19)
C16 H16A 0.9400
C18 H18A 0.9700
C18 H18C 0.9700
C18 H18D 0.9700
